data_4331939
loop_
_publ_author_name
'Shvareva, Tatiana Y.'
'Albrecht-Schmitt, Thomas E.'

_publ_section_title
;
 General Route to Three-Dimensional Framework Uranyl Transition Metal
 Phosphates with Atypical Structural Motifs:&#x00A0; The Case Examples of
 Cs2{(UO2)4[Co(H2O)2]2(HPO4)(PO4)4} and
 Cs3+x[(UO2)3CuH4-x(PO4)5]&#x00B7;H2O
;
_journal_issue 5
_journal_name_full 'Inorganic Chemistry'
_journal_page_first 1900
_journal_page_last 1902
_journal_paper_doi 10.1021/ic051922b
_journal_volume 45
_journal_year 2006
_chemical_formula_sum 'Co2 Cs2 O32 P5 U4'
_chemical_formula_weight 2002.65
_chemical_name_common 'cesium uranyl cobalt phosphate'
_chemical_name_systematic
; 
 ? 
;
_space_group_IT_number 15
_symmetry_cell_setting monoclinic
_symmetry_space_group_name_Hall '-C 2yc'
_symmetry_space_group_name_H-M 'C 1 2/c 1'
_atom_sites_solution_hydrogens geom
_atom_sites_solution_primary direct
_atom_sites_solution_secondary difmap
_audit_creation_method SHELXL-97
_cell_angle_alpha 90.00
_cell_angle_beta 99.2420(10)
_cell_angle_gamma 90.00
_cell_formula_units_Z 4
_cell_length_a 18.0551(8)
_cell_length_b 10.7478(5)
_cell_length_c 15.3504(7)
_cell_measurement_reflns_used all
_cell_measurement_temperature 193(2)
_cell_measurement_theta_max 28.28
_cell_measurement_theta_min 2.21
_cell_volume 2940.1(2)
_computing_cell_refinement SMART,SAINT
_computing_data_collection SMART
_computing_data_reduction SAINT
_computing_molecular_graphics 'SHELXP-97 (Sheldrick, 1997)'
_computing_publication_material 'SHELXCIF-97 (Sheldrick, 2000)'
_computing_structure_refinement 'SHELXL-97 (Sheldrick, 1997)'
_computing_structure_solution 'SHELXS-97 (Sheldrick, 1990)'
_diffrn_ambient_temperature 193(2)
_diffrn_detector_area_resol_mean 0
_diffrn_measured_fraction_theta_full 0.996
_diffrn_measured_fraction_theta_max 0.996
_diffrn_measurement_device_type 'Bruker APEX'
_diffrn_measurement_method '0.3 wide w/exposures'
_diffrn_radiation_monochromator graphite
_diffrn_radiation_source 'fine-focus sealed tube'
_diffrn_radiation_type MoK\a
_diffrn_radiation_wavelength 0.71073
_diffrn_reflns_av_R_equivalents 0.0421
_diffrn_reflns_av_sigmaI/netI 0.0326
_diffrn_reflns_limit_h_max 24
_diffrn_reflns_limit_h_min -24
_diffrn_reflns_limit_k_max 14
_diffrn_reflns_limit_k_min -14
_diffrn_reflns_limit_l_max 20
_diffrn_reflns_limit_l_min -20
_diffrn_reflns_number 14656
_diffrn_reflns_theta_full 28.28
_diffrn_reflns_theta_max 28.28
_diffrn_reflns_theta_min 2.21
_diffrn_standards_decay_% 0
_diffrn_standards_interval_count na
_diffrn_standards_interval_time na
_diffrn_standards_number na
_exptl_absorpt_coefficient_mu 25.886
_exptl_absorpt_correction_T_max 0.3778
_exptl_absorpt_correction_T_min 0.1013
_exptl_absorpt_correction_type numerical
_exptl_absorpt_process_details SHELXPREP
_exptl_crystal_colour orange
_exptl_crystal_density_diffrn 4.524
_exptl_crystal_density_meas ?
_exptl_crystal_density_method 'not measured'
_exptl_crystal_description plate
_exptl_crystal_F_000 3452
_exptl_crystal_size_max 0.16
_exptl_crystal_size_mid 0.16
_exptl_crystal_size_min 0.08
_refine_diff_density_max 4.074
_refine_diff_density_min -1.200
_refine_diff_density_rms 0.290
_refine_ls_extinction_method none
_refine_ls_goodness_of_fit_ref 1.047
_refine_ls_hydrogen_treatment none
_refine_ls_matrix_type full
_refine_ls_number_parameters 209
_refine_ls_number_reflns 3629
_refine_ls_number_restraints 0
_refine_ls_restrained_S_all 1.047
_refine_ls_R_factor_all 0.0337
_refine_ls_R_factor_gt 0.0281
_refine_ls_shift/su_max 0.014
_refine_ls_shift/su_mean 0.001
_refine_ls_structure_factor_coef Fsqd
_refine_ls_weighting_details 'calc w=1/[\s^2^(Fo^2^)+(0.0339P)^2^+46.5648P] where P=(Fo^2^+2Fc^2^)/3'
_refine_ls_weighting_scheme calc
_refine_ls_wR_factor_gt 0.0677
_refine_ls_wR_factor_ref 0.0692
_reflns_number_gt 3220
_reflns_number_total 3629
_reflns_threshold_expression >2sigma(I)
_cod_data_source_file ic051922bsup1.cif
_cod_data_source_block c2c
_cod_depositor_comments
;
The following automatic conversions were performed:

'_exptl_crystal_density_meas' value 'not measured' was changed to '?'
- the value is perceived as not measured.

Automatic conversion script
Id: cif_fix_values 3008 2015-01-20 13:52:24Z robertas 
;
_cod_original_sg_symbol_H-M C2/c
_cod_database_code 4331939

loop_
_symmetry_equiv_pos_as_xyz
'x, y, z'
'-x, y, -z+1/2'
'x+1/2, y+1/2, z'
'-x+1/2, y+1/2, -z+1/2'
'-x, -y, -z'
'x, -y, z-1/2'
'-x+1/2, -y+1/2, -z'
'x+1/2, -y+1/2, z-1/2'

loop_
_atom_site_label
_atom_site_type_symbol
_atom_site_fract_x
_atom_site_fract_y
_atom_site_fract_z
_atom_site_U_iso_or_equiv
_atom_site_adp_type
_atom_site_occupancy
_atom_site_symmetry_multiplicity
_atom_site_calc_flag
_atom_site_refinement_flags
U1 U 0.0000 -0.28631(3) 0.2500 0.00974(9) Uani 1 2 d S
U2 U 0.0000 0.09385(3) 0.2500 0.00892(9) Uani 1 2 d S
U3 U 0.204096(14) 0.28203(2) 0.290348(17) 0.00778(7) Uani 1 1 d .
Cs1 Cs 0.37456(3) 0.44843(6) 0.47121(3) 0.02451(13) Uani 1 1 d .
Co1 Co 0.21057(5) 0.33986(9) 0.05694(6) 0.01051(19) Uani 1 1 d .
P1 P 0.0001(2) 0.3800(3) 0.2841(3) 0.0104(7) Uani 0.50 1 d P
P2 P 0.34785(10) 0.44837(16) 0.20623(12) 0.0085(3) Uani 1 1 d .
P3 P 0.31032(10) 0.10909(16) 0.15358(12) 0.0079(3) Uani 1 1 d .
O1 O 0.0000 0.4965(8) 0.2500 0.068(5) Uani 1 2 d S
O2 O -0.0192(6) 0.4143(9) 0.3795(7) 0.012(2) Uiso 0.50 1 d P
O3 O 0.0647(3) 0.2934(5) 0.2844(6) 0.045(2) Uani 1 1 d .
O4 O 0.4309(3) 0.4041(4) 0.2155(3) 0.0102(10) Uani 1 1 d .
O5 O 0.3640(3) 0.5903(4) 0.2212(3) 0.0096(10) Uani 1 1 d .
O6 O 0.3115(3) 0.3939(4) 0.2801(3) 0.0091(10) Uani 1 1 d .
O7 O 0.3057(3) 0.4264(5) 0.1153(3) 0.0125(10) Uani 1 1 d .
O8 O 0.2775(3) 0.1403(5) 0.2362(3) 0.0113(10) Uani 1 1 d .
O9 O 0.3140(3) -0.0325(4) 0.1410(3) 0.0111(10) Uani 1 1 d .
O10 O 0.2604(3) 0.1628(5) 0.0701(3) 0.0103(10) Uani 1 1 d .
O11 O 0.3897(3) 0.1638(5) 0.1593(3) 0.0118(10) Uani 1 1 d .
O12 O 0.0407(3) -0.2874(6) 0.1515(4) 0.0260(14) Uani 1 1 d .
O13 O 0.1595(3) 0.5213(5) 0.0361(4) 0.0232(13) Uani 1 1 d .
O14 O 0.1051(3) 0.2584(5) 0.0071(3) 0.0164(11) Uani 1 1 d .
O15 O 0.2387(3) 0.2303(5) 0.3998(3) 0.0129(10) Uani 1 1 d .
O16 O 0.1722(3) 0.3329(5) 0.1793(3) 0.0140(10) Uani 1 1 d .
O17 O 0.0092(3) 0.0926(5) 0.1371(4) 0.0160(11) Uani 1 1 d .

loop_
_atom_site_aniso_label
_atom_site_aniso_U_11
_atom_site_aniso_U_22
_atom_site_aniso_U_33
_atom_site_aniso_U_23
_atom_site_aniso_U_13
_atom_site_aniso_U_12
U1 0.00847(17) 0.00639(16) 0.01294(19) 0.000 -0.00261(13) 0.000
U2 0.00648(17) 0.00605(16) 0.01413(19) 0.000 0.00141(13) 0.000
U3 0.00799(13) 0.00647(12) 0.00865(13) -0.00019(9) 0.00063(9) -0.00055(9)
Cs1 0.0209(3) 0.0375(3) 0.0143(2) -0.0062(2) 0.00022(19) 0.0001(2)
Co1 0.0112(5) 0.0099(4) 0.0097(5) 0.0000(4) -0.0008(3) 0.0000(4)
P1 0.0075(16) 0.0083(15) 0.0154(17) -0.0031(13) 0.0019(14) -0.0009(13)
P2 0.0074(8) 0.0066(8) 0.0112(9) 0.0004(7) 0.0004(6) 0.0003(6)
P3 0.0084(8) 0.0076(8) 0.0076(8) 0.0009(6) 0.0006(6) 0.0004(6)
O1 0.072(8) 0.006(4) 0.096(10) 0.000 -0.073(7) 0.000
O3 0.007(3) 0.007(3) 0.122(8) -0.009(3) 0.016(4) -0.002(2)
O4 0.007(2) 0.005(2) 0.017(3) 0.0022(19) 0.0006(19) 0.0031(18)
O5 0.009(2) 0.005(2) 0.015(3) 0.0001(19) 0.0015(19) 0.0024(18)
O6 0.013(2) 0.006(2) 0.008(2) -0.0018(18) 0.0006(19) -0.0015(18)
O7 0.014(3) 0.011(2) 0.011(3) -0.003(2) -0.001(2) -0.001(2)
O8 0.014(3) 0.009(2) 0.010(2) -0.001(2) 0.0026(19) 0.002(2)
O9 0.018(3) 0.004(2) 0.013(3) 0.0009(19) 0.006(2) 0.0038(19)
O10 0.012(2) 0.009(2) 0.009(2) 0.0015(19) -0.0018(19) 0.0013(19)
O11 0.012(2) 0.012(2) 0.010(2) 0.002(2) -0.0034(19) 0.001(2)
O12 0.021(3) 0.042(4) 0.014(3) -0.014(3) 0.001(2) 0.004(3)
O13 0.023(3) 0.019(3) 0.024(3) 0.000(2) -0.008(2) 0.004(2)
O14 0.016(3) 0.022(3) 0.011(3) 0.001(2) 0.003(2) -0.002(2)
O15 0.016(3) 0.013(2) 0.008(3) 0.002(2) -0.001(2) 0.003(2)
O16 0.015(3) 0.017(3) 0.008(2) 0.002(2) -0.0031(19) 0.002(2)
O17 0.013(3) 0.021(3) 0.013(3) 0.009(2) 0.001(2) -0.001(2)

loop_
_atom_type_symbol
_atom_type_description
_atom_type_scat_dispersion_real
_atom_type_scat_dispersion_imag
_atom_type_scat_source
O O 0.0106 0.0060 'International Tables Vol C Tables 4.2.6.8 and 6.1.1.4'
P P 0.1023 0.0942 'International Tables Vol C Tables 4.2.6.8 and 6.1.1.4'
Co Co 0.3494 0.9721 'International Tables Vol C Tables 4.2.6.8 and 6.1.1.4'
Cs Cs -0.3680 2.1192 'International Tables Vol C Tables 4.2.6.8 and 6.1.1.4'
U U -9.6767 9.6646 'International Tables Vol C Tables 4.2.6.8 and 6.1.1.4'

loop_
_geom_angle_atom_site_label_1
_geom_angle_atom_site_label_2
_geom_angle_atom_site_label_3
_geom_angle
_geom_angle_site_symmetry_1
_geom_angle_site_symmetry_3
O12 U1 O12 179.2(4) 2 .
O12 U1 O11 85.4(2) 2 4_545
O12 U1 O11 94.4(2) . 4_545
O12 U1 O11 94.4(2) 2 3_445
O12 U1 O11 85.4(2) . 3_445
O11 U1 O11 153.1(3) 4_545 3_445
O12 U1 O1 89.6(2) 2 1_545
O12 U1 O1 89.6(2) . 1_545
O11 U1 O1 76.53(13) 4_545 1_545
O11 U1 O1 76.53(13) 3_445 1_545
O12 U1 O4 95.1(2) 2 4_545
O12 U1 O4 85.6(2) . 4_545
O11 U1 O4 72.41(17) 4_545 4_545
O11 U1 O4 134.23(17) 3_445 4_545
O1 U1 O4 148.07(12) 1_545 4_545
O12 U1 O4 85.6(2) 2 3_445
O12 U1 O4 95.1(2) . 3_445
O11 U1 O4 134.23(17) 4_545 3_445
O11 U1 O4 72.41(17) 3_445 3_445
O1 U1 O4 148.07(12) 1_545 3_445
O4 U1 O4 63.9(2) 4_545 3_445
O12 U1 U2 90.4(2) 2 .
O12 U1 U2 90.4(2) . .
O11 U1 U2 103.47(13) 4_545 .
O11 U1 U2 103.47(13) 3_445 .
O1 U1 U2 180.0 1_545 .
O4 U1 U2 31.93(12) 4_545 .
O4 U1 U2 31.93(12) 3_445 .
O17 U2 O17 179.2(3) . 2
O17 U2 O4 84.5(2) . 3_445
O17 U2 O4 94.8(2) 2 3_445
O17 U2 O4 94.8(2) . 4_545
O17 U2 O4 84.5(2) 2 4_545
O4 U2 O4 64.0(2) 3_445 4_545
O17 U2 O5 94.2(2) . 3_445
O17 U2 O5 85.8(2) 2 3_445
O4 U2 O5 58.13(15) 3_445 3_445
O4 U2 O5 120.09(16) 4_545 3_445
O17 U2 O5 85.8(2) . 4_545
O17 U2 O5 94.2(2) 2 4_545
O4 U2 O5 120.09(15) 3_445 4_545
O4 U2 O5 58.13(15) 4_545 4_545
O5 U2 O5 178.2(2) 3_445 4_545
O17 U2 O3 95.8(3) . .
O17 U2 O3 85.0(3) 2 .
O4 U2 O3 177.14(17) 3_445 .
O4 U2 O3 118.73(19) 4_545 .
O5 U2 O3 119.02(17) 3_445 .
O5 U2 O3 62.77(17) 4_545 .
O17 U2 O3 85.0(3) . 2
O17 U2 O3 95.8(3) 2 2
O4 U2 O3 118.73(19) 3_445 2
O4 U2 O3 177.14(17) 4_545 2
O5 U2 O3 62.77(17) 3_445 2
O5 U2 O3 119.02(17) 4_545 2
O3 U2 O3 58.5(3) . 2
O17 U2 P1 100.02(19) . .
O17 U2 P1 80.83(19) 2 .
O4 U2 P1 149.22(13) 3_445 .
O4 U2 P1 144.36(13) 4_545 .
O5 U2 P1 91.11(13) 3_445 .
O5 U2 P1 90.67(13) 4_545 .
O3 U2 P1 27.93(15) . .
O3 U2 P1 33.20(19) 2 .
O17 U2 P1 80.83(19) . 2
O17 U2 P1 100.02(19) 2 2
O4 U2 P1 144.36(13) 3_445 2
O4 U2 P1 149.22(13) 4_545 2
O5 U2 P1 90.67(13) 3_445 2
O5 U2 P1 91.11(13) 4_545 2
O3 U2 P1 33.20(19) . 2
O3 U2 P1 27.93(15) 2 2
P1 U2 P1 19.28(14) . 2
O17 U2 P2 89.40(18) . 4_545
O17 U2 P2 90.17(18) 2 4_545
O4 U2 P2 91.73(12) 3_445 4_545
O4 U2 P2 28.96(12) 4_545 4_545
O5 U2 P2 149.01(11) 3_445 4_545
O5 U2 P2 29.20(11) 4_545 4_545
O3 U2 P2 91.12(14) . 4_545
O3 U2 P2 148.19(14) 2 4_545
P1 U2 P2 118.58(7) . 4_545
P1 U2 P2 120.26(7) 2 4_545
O17 U2 P2 90.17(18) . 3_445
O17 U2 P2 89.40(18) 2 3_445
O4 U2 P2 28.96(12) 3_445 3_445
O4 U2 P2 91.73(12) 4_545 3_445
O5 U2 P2 29.19(11) 3_445 3_445
O5 U2 P2 149.01(11) 4_545 3_445
O3 U2 P2 148.19(14) . 3_445
O3 U2 P2 91.12(14) 2 3_445
P1 U2 P2 120.26(7) . 3_445
P1 U2 P2 118.58(7) 2 3_445
P2 U2 P2 120.24(7) 4_545 3_445
O15 U3 O16 178.1(2) . .
O15 U3 O8 89.9(2) . .
O16 U3 O8 88.5(2) . .
O15 U3 O9 83.9(2) . 4
O16 U3 O9 97.1(2) . 4
O8 U3 O9 152.28(18) . 4
O15 U3 O6 93.2(2) . .
O16 U3 O6 85.5(2) . .
O8 U3 O6 77.16(17) . .
O9 U3 O6 76.25(17) 4 .
O15 U3 O5 84.2(2) . 4_545
O16 U3 O5 96.3(2) . 4_545
O8 U3 O5 73.56(17) . 4_545
O9 U3 O5 132.17(17) 4 4_545
O6 U3 O5 150.59(17) . 4_545
O15 U3 O3 104.3(3) . .
O16 U3 O3 77.5(3) . .
O8 U3 O3 131.5(2) . .
O9 U3 O3 76.08(19) 4 .
O6 U3 O3 145.24(18) . .
O5 U3 O3 62.51(17) 4_545 .
O15 U3 Cs1 53.24(17) . .
O16 U3 Cs1 125.96(17) . .
O8 U3 Cs1 96.85(13) . .
O9 U3 Cs1 58.08(13) 4 .
O6 U3 Cs1 44.66(12) . .
O5 U3 Cs1 136.83(12) 4_545 .
O3 U3 Cs1 128.93(19) . .
O15 U3 Cs1 39.31(17) . 7_556
O16 U3 Cs1 142.14(17) . 7_556
O8 U3 Cs1 101.20(13) . 7_556
O9 U3 Cs1 90.97(12) 4 7_556
O6 U3 Cs1 132.28(12) . 7_556
O5 U3 Cs1 53.32(12) 4_545 7_556
O3 U3 Cs1 68.7(2) . 7_556
Cs1 U3 Cs1 89.475(12) . 7_556
O7 Cs1 O6 131.33(14) 6_566 .
O7 Cs1 O17 80.26(13) 6_566 8_556
O6 Cs1 O17 148.07(13) . 8_556
O7 Cs1 O17 122.29(13) 6_566 4
O6 Cs1 O17 76.79(13) . 4
O17 Cs1 O17 90.13(14) 8_556 4
O7 Cs1 O10 57.21(13) 6_566 4
O6 Cs1 O10 78.48(12) . 4
O17 Cs1 O10 132.25(12) 8_556 4
O17 Cs1 O10 94.87(13) 4 4
O7 Cs1 O14 62.45(13) 6_566 4
O6 Cs1 O14 107.81(12) . 4
O17 Cs1 O14 90.06(13) 8_556 4
O17 Cs1 O14 60.80(13) 4 4
O10 Cs1 O14 53.12(12) 4 4
O7 Cs1 O15 100.40(13) 6_566 .
O6 Cs1 O15 54.69(13) . .
O17 Cs1 O15 124.11(13) 8_556 .
O17 Cs1 O15 130.07(13) 4 .
O10 Cs1 O15 87.06(12) 4 .
O14 Cs1 O15 140.11(12) 4 .
O7 Cs1 O9 81.68(12) 6_566 4
O6 Cs1 O9 50.34(12) . 4
O17 Cs1 O9 157.02(12) 8_556 4
O17 Cs1 O9 111.59(12) 4 4
O10 Cs1 O9 42.07(11) 4 4
O14 Cs1 O9 94.09(12) 4 4
O15 Cs1 O9 46.32(11) . 4
O7 Cs1 O15 60.04(13) 6_566 7_556
O6 Cs1 O15 105.63(12) . 7_556
O17 Cs1 O15 85.23(13) 8_556 7_556
O17 Cs1 O15 174.38(13) 4 7_556
O10 Cs1 O15 90.61(12) 4 7_556
O14 Cs1 O15 122.27(12) 4 7_556
O15 Cs1 O15 51.40(15) . 7_556
O9 Cs1 O15 73.45(11) 4 7_556
O7 Cs1 O12 161.02(13) 6_566 4
O6 Cs1 O12 59.19(13) . 4
O17 Cs1 O12 89.27(13) 8_556 4
O17 Cs1 O12 73.11(13) 4 4
O10 Cs1 O12 137.48(12) 4 4
O14 Cs1 O12 133.90(13) 4 4
O15 Cs1 O12 72.42(13) . 4
O9 Cs1 O12 103.77(12) 4 4
O15 Cs1 O12 103.59(12) 7_556 4
O7 Cs1 P2 20.66(10) 6_566 6_566
O6 Cs1 P2 150.80(10) . 6_566
O17 Cs1 P2 59.99(10) 8_556 6_566
O17 Cs1 P2 121.55(9) 4 6_566
O10 Cs1 P2 77.49(9) 4 6_566
O14 Cs1 P2 69.65(9) 4 6_566
O15 Cs1 P2 107.60(9) . 6_566
O9 Cs1 P2 100.45(8) 4 6_566
O15 Cs1 P2 58.48(9) 7_556 6_566
O12 Cs1 P2 143.73(9) 4 6_566
O7 Cs1 P3 75.33(10) 6_566 4
O6 Cs1 P3 57.33(10) . 4
O17 Cs1 P3 154.32(10) 8_556 4
O17 Cs1 P3 96.16(10) 4 4
O10 Cs1 P3 22.53(8) 4 4
O14 Cs1 P3 71.73(9) 4 4
O15 Cs1 P3 69.00(9) . 4
O9 Cs1 P3 22.74(8) 4 4
O15 Cs1 P3 89.39(8) 7_556 4
O12 Cs1 P3 116.39(10) 4 4
P2 Cs1 P3 95.97(4) 6_566 4
O7 Co1 O10 95.6(2) . 7
O7 Co1 O10 93.1(2) . .
O10 Co1 O10 84.8(2) 7 .
O7 Co1 O16 89.9(2) . .
O10 Co1 O16 174.5(2) 7 .
O10 Co1 O16 94.5(2) . .
O7 Co1 O14 173.6(2) . .
O10 Co1 O14 90.1(2) 7 .
O10 Co1 O14 90.4(2) . .
O16 Co1 O14 84.4(2) . .
O7 Co1 O13 87.9(2) . .
O10 Co1 O13 92.2(2) 7 .
O10 Co1 O13 177.0(2) . .
O16 Co1 O13 88.3(2) . .
O14 Co1 O13 89.0(2) . .
O7 Co1 Cs1 44.51(15) . 6_565
O10 Co1 Cs1 53.89(14) 7 6_565
O10 Co1 Cs1 102.27(14) . 6_565
O16 Co1 Cs1 131.43(15) . 6_565
O14 Co1 Cs1 139.67(15) . 6_565
O13 Co1 Cs1 76.42(17) . 6_565
P1 P1 O1 67.4(2) 2 .
P1 P1 O3 83.1(5) 2 .
O1 P1 O3 122.0(4) . .
P1 P1 O2 161.5(5) 2 .
O1 P1 O2 98.8(4) . .
O3 P1 O2 115.2(6) . .
P1 P1 O3 59.7(4) 2 2
O1 P1 O3 107.8(3) . 2
O3 P1 O3 96.9(4) . 2
O2 P1 O3 117.2(5) . 2
P1 P1 U2 80.36(7) 2 .
O1 P1 U2 147.7(3) . .
O3 P1 U2 50.6(2) . .
O2 P1 U2 112.7(4) . .
O3 P1 U2 51.7(2) 2 .
O7 P2 O6 114.8(3) . .
O7 P2 O4 112.0(3) . .
O6 P2 O4 109.9(3) . .
O7 P2 O5 110.2(3) . .
O6 P2 O5 111.1(3) . .
O4 P2 O5 97.5(3) . .
O7 P2 U2 125.1(2) . 3
O6 P2 U2 120.1(2) . 3
O4 P2 U2 48.41(18) . 3
O5 P2 U2 49.19(18) . 3
O7 P2 Cs1 45.4(2) . 6_565
O4 P2 Cs1 84.9(2) . 6_565
O5 P2 Cs1 79.0(2) . 6_565
U2 P2 Cs1 79.71(4) 3 6_565
O7 P2 Cs1 154.7(2) . .
O4 P2 Cs1 87.2(2) . .
O5 P2 Cs1 82.1(2) . .
U2 P2 Cs1 79.90(4) 3 .
Cs1 P2 Cs1 158.29(5) 6_565 .
O8 P3 O9 110.7(3) . .
O8 P3 O11 110.6(3) . .
O9 P3 O11 109.1(3) . .
O8 P3 O10 110.7(3) . .
O9 P3 O10 107.2(3) . .
O11 P3 O10 108.4(3) . .
O8 P3 Cs1 95.1(2) . 4_545
O9 P3 Cs1 63.8(2) . 4_545
O11 P3 Cs1 153.9(2) . 4_545
O10 P3 Cs1 55.41(19) . 4_545
P1 O1 P1 45.3(4) 2 .
P1 O1 U1 157.4(2) 2 1_565
P1 O1 U1 157.4(2) . 1_565
P1 O3 U2 101.5(3) . .
P1 O3 U2 95.1(3) 2 .
P1 O3 U3 144.2(4) . .
P1 O3 U3 129.1(4) 2 .
U2 O3 U3 113.9(2) . .
P2 O4 U2 102.6(2) . 3
P2 O4 U1 137.4(3) . 3
U2 O4 U1 116.1(2) 3 3
P2 O5 U3 138.5(3) . 4
P2 O5 U2 101.6(2) . 3
U3 O5 U2 119.56(19) 4 3
P2 O6 U3 136.2(3) . .
P2 O6 Cs1 120.6(2) . .
U3 O6 Cs1 102.95(17) . .
P2 O7 Co1 138.7(3) . .
P2 O7 Cs1 113.9(3) . 6_565
Co1 O7 Cs1 107.4(2) . 6_565
P3 O8 U3 141.6(3) . .
P3 O9 U3 142.0(3) . 4_545
P3 O9 Cs1 93.5(2) . 4_545
U3 O9 Cs1 88.68(15) 4_545 4_545
P3 O10 Co1 124.2(3) . 7
P3 O10 Co1 126.7(3) . .
Co1 O10 Co1 95.2(2) 7 .
P3 O10 Cs1 102.1(2) . 4_545
Co1 O10 Cs1 95.60(17) 7 4_545
Co1 O10 Cs1 108.57(18) . 4_545
P3 O11 U1 146.2(3) . 3
U1 O12 Cs1 134.3(3) . 4_545
Co1 O14 Cs1 107.2(2) . 4_545
U3 O15 Cs1 102.2(2) . .
U3 O15 Cs1 122.5(2) . 7_556
Cs1 O15 Cs1 128.60(15) . 7_556
U3 O16 Co1 139.2(3) . .
U2 O17 Cs1 126.3(2) . 8_455
U2 O17 Cs1 132.1(2) . 4_545
Cs1 O17 Cs1 89.87(14) 8_455 4_545

loop_
_geom_bond_atom_site_label_1
_geom_bond_atom_site_label_2
_geom_bond_distance
_geom_bond_site_symmetry_2
U1 O12 1.785(6) 2
U1 O12 1.785(6) .
U1 O11 2.302(5) 4_545
U1 O11 2.302(5) 3_445
U1 O1 2.334(9) 1_545
U1 O4 2.411(5) 4_545
U1 O4 2.411(5) 3_445
U1 U2 4.0859(5) .
U2 O17 1.767(5) .
U2 O17 1.767(5) 2
U2 O4 2.405(5) 3_445
U2 O4 2.405(5) 4_545
U2 O5 2.425(5) 3_445
U2 O5 2.425(5) 4_545
U2 O3 2.459(6) .
U2 O3 2.459(6) 2
U2 P1 3.119(4) .
U2 P1 3.119(4) 2
U2 P2 3.1384(18) 4_545
U2 P2 3.1384(18) 3_445
U3 O15 1.786(5) .
U3 O16 1.794(5) .
U3 O8 2.263(5) .
U3 O9 2.302(5) 4
U3 O6 2.308(5) .
U3 O5 2.391(5) 4_545
U3 O3 2.507(6) .
U3 Cs1 4.1993(6) .
U3 Cs1 4.8185(6) 7_556
Cs1 O7 3.022(5) 6_566
Cs1 O6 3.029(5) .
Cs1 O17 3.255(5) 8_556
Cs1 O17 3.270(6) 4
Cs1 O10 3.340(5) 4
Cs1 O14 3.363(6) 4
Cs1 O15 3.442(5) .
Cs1 O9 3.565(5) 4
Cs1 O15 3.618(5) 7_556
Cs1 O12 3.639(7) 4
Cs1 P2 3.8777(19) 6_566
Cs1 P3 3.9673(19) 4
Co1 O7 2.031(5) .
Co1 O10 2.099(5) 7
Co1 O10 2.101(5) .
Co1 O16 2.105(5) .
Co1 O14 2.123(5) .
Co1 O13 2.159(6) .
Co1 Cs1 4.1143(11) 6_565
P1 P1 1.045(8) 2
P1 O1 1.357(9) .
P1 O3 1.491(7) .
P1 O2 1.602(11) .
P1 O3 1.715(8) 2
P2 O7 1.497(5) .
P2 O6 1.516(5) .
P2 O4 1.557(5) .
P2 O5 1.563(5) .
P2 U2 3.1384(18) 3
P2 Cs1 3.8777(19) 6_565
P3 O8 1.521(5) .
P3 O9 1.536(5) .
P3 O11 1.539(5) .
P3 O10 1.555(5) .
P3 Cs1 3.9673(19) 4_545
O1 P1 1.357(9) 2
O1 U1 2.334(9) 1_565
O3 P1 1.715(8) 2
O4 U2 2.405(5) 3
O4 U1 2.411(5) 3
O5 U3 2.391(5) 4
O5 U2 2.425(5) 3
O7 Cs1 3.022(5) 6_565
O9 U3 2.302(5) 4_545
O9 Cs1 3.565(5) 4_545
O10 Co1 2.099(5) 7
O10 Cs1 3.340(5) 4_545
O11 U1 2.302(5) 3
O12 Cs1 3.639(7) 4_545
O14 Cs1 3.363(6) 4_545
O15 Cs1 3.618(5) 7_556
O17 Cs1 3.255(5) 8_455
O17 Cs1 3.270(6) 4_545
